data_2214100
loop_
_publ_author_name
'B. Thimme Gowda'
'B. P. Sowmya'
'Miroslav Tokar\<c\'ik'
'Jozef Ko\<z\'i\<sek'
'Hartmut Fuess '

_publ_section_title
;
 <i>N</i>-(2,3-Dichlorophenyl)benzamide
;
_journal_coeditor_code BT2404
_journal_issue 7
_journal_name_full 'Acta Crystallographica Section E'
_journal_page_first o3326
_journal_page_last o3326
_journal_paper_doi 10.1107/S1600536807030243
_journal_volume 63
_journal_year 2007
_chemical_formula_iupac 'C13 H9 Cl2 N O'
_chemical_formula_moiety 'C13 H9 Cl2 N O'
_chemical_formula_sum 'C13 H9 Cl2 N O'
_chemical_formula_weight 266.11
_chemical_name_systematic
;
N-(2,3-Dichlorophenyl)benzamide
;
_space_group_IT_number 60
_symmetry_cell_setting orthorhombic
_symmetry_space_group_name_Hall '-P 2n 2ab'
_symmetry_space_group_name_H-M 'P b c n'
_audit_creation_method 'WinGX routine CIF_UPDATE'
_cell_angle_alpha 90
_cell_angle_beta 90
_cell_angle_gamma 90
_cell_formula_units_Z 8
_cell_length_a 24.2968(12)
_cell_length_b 11.3273(5)
_cell_length_c 8.7396(3)
_cell_measurement_reflns_used 2616
_cell_measurement_temperature 295(2)
_cell_measurement_theta_max 29.3711
_cell_measurement_theta_min 3.0494
_cell_volume 2405.29(18)
_computing_cell_refinement 'CrysAlis RED (Oxford Diffraction, 2006)'
_computing_data_collection 'CrysAlis CCD (Oxford Diffraction, 2006)'
_computing_data_reduction 'CrysAlis RED'
_computing_molecular_graphics
;
ORTEP-3 (Farrugia, 1997) and DIAMOND (Brandenburg, 2002)
;
_computing_publication_material
;
SHELXL97, PLATON (Spek, 2003) and WinGX (Farrugia, 1999)
;
_computing_structure_refinement 'SHELXL97 (Sheldrick, 1997)'
_computing_structure_solution 'SHELXS97 (Sheldrick, 1997)'
_diffrn_detector_area_resol_mean 10.4340
_diffrn_measured_fraction_theta_full 0.996
_diffrn_measured_fraction_theta_max 0.996
_diffrn_measurement_device '4-circle kappa geometry goniometer'
_diffrn_measurement_device_type 'Oxford Diffraction Xcalibur'
_diffrn_measurement_method '\f scans, and \w scans with \k offsets'
_diffrn_radiation_monochromator graphite
_diffrn_radiation_source 'Enhance (Mo) X-ray Source'
_diffrn_radiation_type MoK\a
_diffrn_radiation_wavelength 0.71073
_diffrn_reflns_av_R_equivalents 0.0968
_diffrn_reflns_limit_h_max 29
_diffrn_reflns_limit_h_min -29
_diffrn_reflns_limit_k_max 13
_diffrn_reflns_limit_k_min -13
_diffrn_reflns_limit_l_max 10
_diffrn_reflns_limit_l_min -10
_diffrn_reflns_number 21027
_diffrn_reflns_theta_full 25.85
_diffrn_reflns_theta_max 25.85
_diffrn_reflns_theta_min 4.29
_diffrn_standards_decay_% 0.0
_diffrn_standards_interval_count 0
_diffrn_standards_interval_time 0
_diffrn_standards_number 0
_exptl_absorpt_coefficient_mu 0.52
_exptl_absorpt_correction_T_max 0.961
_exptl_absorpt_correction_T_min 0.894
_exptl_absorpt_correction_type multi-scan
_exptl_absorpt_process_details '(CrysAlis RED; Oxford Diffraction, 2006)'
_exptl_crystal_colour colorless
_exptl_crystal_density_diffrn 1.47
_exptl_crystal_density_method 'not measured'
_exptl_crystal_description needle
_exptl_crystal_F_000 1088
_exptl_crystal_size_max 0.45
_exptl_crystal_size_mid 0.09
_exptl_crystal_size_min 0.07
_refine_diff_density_max 0.171
_refine_diff_density_min -0.194
_refine_ls_extinction_method none
_refine_ls_goodness_of_fit_ref 0.905
_refine_ls_hydrogen_treatment constr
_refine_ls_matrix_type full
_refine_ls_number_parameters 154
_refine_ls_number_reflns 2319
_refine_ls_number_restraints 0
_refine_ls_restrained_S_all 0.905
_refine_ls_R_factor_gt 0.0365
_refine_ls_shift/su_max 0.002
_refine_ls_shift/su_mean 0.000
_refine_ls_structure_factor_coef Fsqd
_refine_ls_weighting_details 'calc w=1/[\s^2^(Fo^2^)+(0.0374P)^2^] where P=(Fo^2^+2Fc^2^)/3'
_refine_ls_weighting_scheme calc
_refine_ls_wR_factor_ref 0.0933
_reflns_number_gt 981
_reflns_number_total 2319
_reflns_threshold_expression I>2\s(I)
_cod_data_source_file bt2404.cif
_cod_data_source_block I
_cod_database_code 2214100
_cod_database_fobs_code 2214100

loop_
_symmetry_equiv_pos_as_xyz
'x, y, z'
'-x+1/2, -y+1/2, z+1/2'
'x+1/2, -y+1/2, -z'
'-x, y, -z+1/2'
'-x, -y, -z'
'x-1/2, y-1/2, -z-1/2'
'-x-1/2, y-1/2, z'
'x, -y, z-1/2'

loop_
_atom_site_type_symbol
_atom_site_label
_atom_site_fract_x
_atom_site_fract_y
_atom_site_fract_z
_atom_site_U_iso_or_equiv
_atom_site_adp_type
_atom_site_calc_flag
_atom_site_refinement_flags
_atom_site_occupancy
C C1 0.37448(11) 0.4513(3) 0.2398(3) 0.0476(7) Uani d . 1
C C2 0.33837(11) 0.3829(3) 0.3452(3) 0.0444(7) Uani d . 1
C C3 0.34131(12) 0.2616(3) 0.3412(3) 0.0555(8) Uani d . 1
H H3 0.3652 0.2249 0.2730 0.067 Uiso calc R 1
C C4 0.30922(14) 0.1938(3) 0.4369(4) 0.0676(9) Uani d . 1
H H4 0.3122 0.1120 0.4358 0.081 Uiso calc R 1
C C5 0.27301(13) 0.2478(4) 0.5336(4) 0.0709(10) Uani d . 1
H H5 0.2513 0.2023 0.5986 0.085 Uiso calc R 1
C C6 0.26823(13) 0.3682(4) 0.5359(4) 0.0712(10) Uani d . 1
H H6 0.2429 0.4040 0.6009 0.085 Uiso calc R 1
C C7 0.30086(12) 0.4365(3) 0.4420(3) 0.0562(8) Uani d . 1
H H7 0.2977 0.5183 0.4437 0.067 Uiso calc R 1
C C8 0.41571(11) 0.6480(3) 0.1992(3) 0.0422(7) Uani d . 1
C C9 0.45461(12) 0.6195(3) 0.0898(3) 0.0559(8) Uani d . 1
H H9 0.4629 0.5408 0.0700 0.067 Uiso calc R 1
C C10 0.48119(12) 0.7080(3) 0.0099(3) 0.0632(9) Uani d . 1
H H10 0.5071 0.6881 -0.0641 0.076 Uiso calc R 1
C C11 0.47010(12) 0.8235(3) 0.0375(4) 0.0646(9) Uani d . 1
H H11 0.4883 0.8820 -0.0174 0.078 Uiso calc R 1
C C12 0.43170(13) 0.8539(3) 0.1474(3) 0.0560(8) Uani d . 1
C C13 0.40443(11) 0.7666(3) 0.2283(3) 0.0477(8) Uani d . 1
N N1 0.38766(9) 0.5620(2) 0.2842(2) 0.0491(6) Uani d . 1
H H1N 0.3777 0.5821 0.3750 0.059 Uiso calc R 1
O O1 0.39099(8) 0.40812(18) 0.1197(2) 0.0641(6) Uani d . 1
Cl Cl1 0.35585(4) 0.80396(7) 0.36269(8) 0.0689(3) Uani d . 1
Cl Cl2 0.41772(4) 1.00012(8) 0.18131(11) 0.0968(4) Uani d . 1

loop_
_atom_site_aniso_label
_atom_site_aniso_U_11
_atom_site_aniso_U_22
_atom_site_aniso_U_33
_atom_site_aniso_U_12
_atom_site_aniso_U_13
_atom_site_aniso_U_23
C1 0.0566(19) 0.043(2) 0.0428(17) 0.0072(16) -0.0068(15) -0.0002(16)
C2 0.0485(19) 0.045(2) 0.0400(15) -0.0013(15) -0.0039(14) -0.0011(16)
C3 0.060(2) 0.055(2) 0.0521(17) 0.0006(16) -0.0035(17) -0.0026(17)
C4 0.071(2) 0.054(2) 0.077(2) -0.014(2) -0.012(2) 0.012(2)
C5 0.056(2) 0.090(3) 0.066(2) -0.022(2) -0.0032(19) 0.018(2)
C6 0.058(2) 0.083(3) 0.072(2) -0.011(2) 0.0035(18) -0.004(2)
C7 0.057(2) 0.054(2) 0.0570(18) -0.0028(18) -0.0022(17) -0.0011(18)
C8 0.0471(18) 0.044(2) 0.0357(15) 0.0009(15) -0.0022(13) 0.0061(14)
C9 0.0564(19) 0.059(2) 0.0526(17) 0.0070(17) 0.0064(16) 0.0028(17)
C10 0.050(2) 0.077(3) 0.0624(19) 0.0063(19) 0.0122(16) 0.003(2)
C11 0.055(2) 0.063(3) 0.075(2) -0.0085(19) 0.0081(18) 0.0079(19)
C12 0.060(2) 0.051(2) 0.0569(18) -0.0016(16) -0.0002(17) 0.0035(17)
C13 0.0522(19) 0.051(2) 0.0402(15) -0.0011(16) -0.0025(14) 0.0012(15)
N1 0.0679(16) 0.0411(16) 0.0383(12) 0.0027(14) 0.0059(11) -0.0020(13)
O1 0.0942(16) 0.0539(14) 0.0442(11) 0.0014(12) 0.0097(11) -0.0086(10)
Cl1 0.0925(6) 0.0530(5) 0.0613(5) 0.0056(5) 0.0242(4) -0.0040(4)
Cl2 0.1238(8) 0.0477(6) 0.1188(8) -0.0073(5) 0.0328(6) 0.0059(5)

loop_
_atom_type_symbol
_atom_type_description
_atom_type_scat_dispersion_real
_atom_type_scat_dispersion_imag
_atom_type_scat_source
C C 0.0033 0.0016 'International Tables Vol C Tables 4.2.6.8 and 6.1.1.4'
H H 0 0 'International Tables Vol C Tables 4.2.6.8 and 6.1.1.4'
N N 0.0061 0.0033 'International Tables Vol C Tables 4.2.6.8 and 6.1.1.4'
O O 0.0106 0.006 'International Tables Vol C Tables 4.2.6.8 and 6.1.1.4'
Cl Cl 0.1484 0.1585 'International Tables Vol C Tables 4.2.6.8 and 6.1.1.4'

loop_
_geom_angle_atom_site_label_1
_geom_angle_atom_site_label_2
_geom_angle_atom_site_label_3
_geom_angle
O1 C1 N1 122.6(3)
O1 C1 C2 120.9(3)
N1 C1 C2 116.4(2)
C3 C2 C7 119.2(3)
C3 C2 C1 118.3(3)
C7 C2 C1 122.5(3)
C2 C3 C4 120.7(3)
C2 C3 H3 119.6
C4 C3 H3 119.6
C5 C4 C3 119.4(3)
C5 C4 H4 120.3
C3 C4 H4 120.3
C4 C5 C6 120.7(3)
C4 C5 H5 119.7
C6 C5 H5 119.7
C5 C6 C7 120.1(3)
C5 C6 H6 120.0
C7 C6 H6 120.0
C6 C7 C2 119.8(3)
C6 C7 H7 120.1
C2 C7 H7 120.1
C9 C8 C13 119.0(3)
C9 C8 N1 122.5(3)
C13 C8 N1 118.5(2)
C10 C9 C8 120.0(3)
C10 C9 H9 120.0
C8 C9 H9 120.0
C11 C10 C9 121.1(3)
C11 C10 H10 119.4
C9 C10 H10 119.4
C10 C11 C12 119.9(3)
C10 C11 H11 120.1
C12 C11 H11 120.1
C11 C12 C13 119.9(3)
C11 C12 Cl2 119.6(3)
C13 C12 Cl2 120.4(2)
C12 C13 C8 120.1(2)
C12 C13 Cl1 120.1(2)
C8 C13 Cl1 119.8(2)
C1 N1 C8 127.4(2)
C1 N1 H1N 116.3
C8 N1 H1N 116.3

loop_
_geom_bond_atom_site_label_1
_geom_bond_atom_site_label_2
_geom_bond_distance
C1 O1 1.226(3)
C1 N1 1.351(3)
C1 C2 1.490(4)
C2 C3 1.377(4)
C2 C7 1.384(4)
C3 C4 1.377(4)
C3 H3 0.9300
C4 C5 1.364(4)
C4 H4 0.9300
C5 C6 1.369(5)
C5 H5 0.9300
C6 C7 1.378(4)
C6 H6 0.9300
C7 H7 0.9300
C8 C9 1.383(4)
C8 C13 1.395(4)
C8 N1 1.401(3)
C9 C10 1.382(4)
C9 H9 0.9300
C10 C11 1.357(4)
C10 H10 0.9300
C11 C12 1.383(4)
C11 H11 0.9300
C12 C13 1.384(4)
C12 Cl2 1.716(3)
C13 Cl1 1.718(3)
N1 H1N 0.8600

loop_
_geom_hbond_atom_site_label_D
_geom_hbond_atom_site_label_H
_geom_hbond_atom_site_label_A
_geom_hbond_site_symmetry_A
_geom_hbond_distance_DH
_geom_hbond_distance_HA
_geom_hbond_distance_DA
_geom_hbond_angle_DHA
N1 H1N O1 8_566 0.86 2.17 2.952(3) 151.9
N1 H1N Cl1 . 0.86 2.57 2.929(3) 106.1
C9 H9 O1 . 0.93 2.34 2.861(4) 114.8

loop_
_geom_torsion_atom_site_label_1
_geom_torsion_atom_site_label_2
_geom_torsion_atom_site_label_3
_geom_torsion_atom_site_label_4
_geom_torsion
O1 C1 C2 C3 25.7(4)
N1 C1 C2 C3 -154.3(2)
O1 C1 C2 C7 -151.9(3)
N1 C1 C2 C7 28.1(4)
C7 C2 C3 C4 -2.9(4)
C1 C2 C3 C4 179.4(2)
C2 C3 C4 C5 1.9(4)
C3 C4 C5 C6 0.2(5)
C4 C5 C6 C7 -1.2(5)
C5 C6 C7 C2 0.1(4)
C3 C2 C7 C6 1.9(4)
C1 C2 C7 C6 179.4(3)
C13 C8 C9 C10 -0.7(4)
N1 C8 C9 C10 -179.7(3)
C8 C9 C10 C11 0.5(4)
C9 C10 C11 C12 0.1(5)
C10 C11 C12 C13 -0.4(4)
C10 C11 C12 Cl2 -179.8(2)
C11 C12 C13 C8 0.1(4)
Cl2 C12 C13 C8 179.5(2)
C11 C12 C13 Cl1 -178.9(2)
Cl2 C12 C13 Cl1 0.5(3)
C9 C8 C13 C12 0.4(4)
N1 C8 C13 C12 179.5(2)
C9 C8 C13 Cl1 179.48(19)
N1 C8 C13 Cl1 -1.5(3)
O1 C1 N1 C8 7.4(4)
C2 C1 N1 C8 -172.6(2)
C9 C8 N1 C1 -30.1(4)
C13 C8 N1 C1 150.9(3)

loop_
_cod_related_entry_id
_cod_related_entry_database
_cod_related_entry_code
1 ChemSpider 730493
